data_1512201
loop_
_publ_author_name
'Nanjo, Takeshi'
'Yamamoto, Sho'
'Tsukano, Chihiro'
'Takemoto, Yoshiji'

_publ_section_title
;
 Synthesis of 3-Acyl-2-arylindole via Palladium-catalyzed Isocyanide
 Insertion and Oxypalladation of Alkyne
;
_journal_issue 14
_journal_name_full 'Organic Letters'
_journal_page_first 3754
_journal_paper_doi 10.1021/ol4016699
_journal_volume 15
_journal_year 2013
_chemical_formula_moiety 'C47 H29 Cl3 N4'
_chemical_formula_sum 'C47 H29 Cl3 N4'
_chemical_formula_weight 756.13
_space_group_IT_number 2
_symmetry_cell_setting triclinic
_symmetry_Int_Tables_number 2
_symmetry_space_group_name_Hall '-P 1'
_symmetry_space_group_name_H-M 'P -1'
_atom_sites_solution_hydrogens geom
_atom_sites_solution_primary direct
_atom_sites_solution_secondary difmap
_cell_angle_alpha 64.891(4)
_cell_angle_beta 81.409(4)
_cell_angle_gamma 78.963(4)
_cell_formula_units_Z 2
_cell_length_a 7.3660(12)
_cell_length_b 16.750(3)
_cell_length_c 17.108(3)
_cell_measurement_reflns_used 6597
_cell_measurement_temperature 296
_cell_measurement_theta_max 27.50
_cell_measurement_theta_min 3.02
_cell_volume 1870.5(6)
_computing_cell_refinement 'RAPID AUTO'
_computing_data_collection 'RAPID AUTO (Rigaku, ????)'
_computing_data_reduction 'RAPID AUTO'
_computing_molecular_graphics 'CrystalStructure 4.0'
_computing_publication_material 'CrystalStructure 4.0 (Rigaku, 2010)'
_computing_structure_refinement 'SHELXL97 (Sheldrick, 2008)'
_computing_structure_solution 'Il Milione (Burla, et al., 2007)'
_diffrn_ambient_temperature 296
_diffrn_detector_area_resol_mean 10.000
_diffrn_measured_fraction_theta_full 0.981
_diffrn_measured_fraction_theta_max 0.981
_diffrn_measurement_device_type 'Rigaku R-AXIS RAPID'
_diffrn_measurement_method \w
_diffrn_radiation_type 'Mo K\a'
_diffrn_radiation_wavelength 0.71075
_diffrn_reflns_av_R_equivalents 0.1109
_diffrn_reflns_limit_h_max 9
_diffrn_reflns_limit_h_min -9
_diffrn_reflns_limit_k_max 21
_diffrn_reflns_limit_k_min -21
_diffrn_reflns_limit_l_max 22
_diffrn_reflns_limit_l_min -20
_diffrn_reflns_number 17899
_diffrn_reflns_theta_full 27.49
_diffrn_reflns_theta_max 27.48
_diffrn_standards_number 0
_exptl_absorpt_coefficient_mu 0.285
_exptl_absorpt_correction_T_max 0.958
_exptl_absorpt_correction_T_min 0.257
_exptl_absorpt_correction_type multi-scan
_exptl_absorpt_process_details 'ABSCOR (Rigaku, 1995)'
_exptl_crystal_colour colorless
_exptl_crystal_density_diffrn 1.342
_exptl_crystal_density_method 'not measured'
_exptl_crystal_description platelet
_exptl_crystal_F_000 780.00
_exptl_crystal_size_max 0.800
_exptl_crystal_size_mid 0.500
_exptl_crystal_size_min 0.150
_refine_diff_density_max 0.470
_refine_diff_density_min -0.430
_refine_ls_extinction_coef 0.0089(17)
_refine_ls_extinction_method SHELXL
_refine_ls_goodness_of_fit_ref 1.028
_refine_ls_hydrogen_treatment constr
_refine_ls_number_parameters 488
_refine_ls_number_reflns 7745
_refine_ls_number_restraints 0
_refine_ls_R_factor_gt 0.0838
_refine_ls_shift/su_max 0.000
_refine_ls_structure_factor_coef Fsqd
_refine_ls_weighting_details 'w = 1/[\s^2^(Fo^2^)+(0.0907P)^2^+1.1274P] where P=(Fo^2^+2Fc^2^)/3'
_refine_ls_weighting_scheme calc
_refine_ls_wR_factor_ref 0.2326
_reflns_number_gt 3896
_reflns_number_total 8434
_reflns_threshold_expression F^2^>2.0\s(F^2^)
_cod_data_source_file ol4016699_si_002.cif
_cod_data_source_block yamamoto130422
_cod_original_cell_volume 1870.4(5)
_cod_database_code 1512201

loop_
_symmetry_equiv_pos_site_id
_symmetry_equiv_pos_as_xyz
1 +X,+Y,+Z
2 -X,-Y,-Z

loop_
_atom_site_label
_atom_site_type_symbol
_atom_site_fract_x
_atom_site_fract_y
_atom_site_fract_z
_atom_site_U_iso_or_equiv
_atom_site_adp_type
_atom_site_occupancy
_atom_site_symmetry_multiplicity
_atom_site_calc_flag
_atom_site_refinement_flags
Cl1 Cl 0.56968(18) 0.25424(9) 0.29686(9) 0.0422(4) Uani 1.0 2 d .
Cl2 Cl 0.9373(2) 0.16292(12) 0.26473(11) 0.0606(5) Uani 1.0 2 d .
Cl3 Cl 0.8500(3) 0.35756(12) 0.17891(11) 0.0636(5) Uani 1.0 2 d .
N1 N 0.2682(5) 0.3625(3) 0.5501(3) 0.0251(9) Uani 1.0 2 d .
N2 N 0.1425(6) 0.7670(3) 0.2192(3) 0.0333(10) Uani 1.0 2 d .
N3 N 0.6867(5) 0.1490(3) -0.0396(3) 0.0271(9) Uani 1.0 2 d .
N4 N 0.6191(6) -0.2613(3) 0.2713(3) 0.0343(11) Uani 1.0 2 d .
C1 C 0.2445(6) 0.3062(3) 0.5127(3) 0.0248(11) Uani 1.0 2 d .
C2 C 0.2567(6) 0.2129(3) 0.5500(3) 0.0282(11) Uani 1.0 2 d .
C3 C 0.2193(7) 0.1721(3) 0.4996(4) 0.0328(12) Uani 1.0 2 d .
C4 C 0.1700(7) 0.2240(3) 0.4127(3) 0.0297(11) Uani 1.0 2 d .
C5 C 0.1598(6) 0.3156(3) 0.3769(3) 0.0263(11) Uani 1.0 2 d .
C6 C 0.2007(6) 0.3592(3) 0.4254(3) 0.0224(10) Uani 1.0 2 d .
C7 C 0.2040(6) 0.4509(3) 0.4120(3) 0.0215(10) Uani 1.0 2 d .
C8 C 0.1778(6) 0.5345(3) 0.3380(3) 0.0218(10) Uani 1.0 2 d .
C9 C 0.1870(6) 0.6110(3) 0.3498(3) 0.0237(10) Uani 1.0 2 d .
C10 C 0.2247(6) 0.6109(3) 0.4303(3) 0.0210(10) Uani 1.0 2 d .
C11 C 0.2383(6) 0.6900(3) 0.4399(3) 0.0262(11) Uani 1.0 2 d .
C12 C 0.2773(7) 0.6868(4) 0.5177(3) 0.0310(12) Uani 1.0 2 d .
C13 C 0.3085(7) 0.6040(3) 0.5889(3) 0.0295(11) Uani 1.0 2 d .
C14 C 0.2977(6) 0.5260(4) 0.5815(3) 0.0268(11) Uani 1.0 2 d .
C15 C 0.2560(6) 0.5269(3) 0.5033(3) 0.0227(10) Uani 1.0 2 d .
C16 C 0.2442(6) 0.4499(3) 0.4899(3) 0.0195(10) Uani 1.0 2 d .
C17 C 0.1625(6) 0.6966(3) 0.2764(3) 0.0256(10) Uani 1.0 2 d .
C18 C 0.1545(7) 0.5358(3) 0.2525(3) 0.0259(11) Uani 1.0 2 d .
C19 C -0.0091(7) 0.5787(3) 0.2088(3) 0.0317(12) Uani 1.0 2 d .
C20 C -0.0226(8) 0.5787(4) 0.1280(4) 0.0370(13) Uani 1.0 2 d .
C21 C 0.1245(8) 0.5358(4) 0.0906(4) 0.0390(13) Uani 1.0 2 d .
C22 C 0.2869(8) 0.4927(3) 0.1344(3) 0.0344(12) Uani 1.0 2 d .
C23 C 0.3017(7) 0.4926(3) 0.2142(3) 0.0284(11) Uani 1.0 2 d .
C24 C 0.5895(7) 0.2049(3) -0.0008(3) 0.0281(11) Uani 1.0 2 d .
C25 C 0.5538(7) 0.2980(3) -0.0360(3) 0.0322(12) Uani 1.0 2 d .
C26 C 0.4417(7) 0.3388(4) 0.0141(4) 0.0345(12) Uani 1.0 2 d .
C27 C 0.3674(7) 0.2875(3) 0.0981(3) 0.0319(12) Uani 1.0 2 d .
C28 C 0.4073(7) 0.1949(3) 0.1334(3) 0.0268(11) Uani 1.0 2 d .
C29 C 0.5217(6) 0.1518(3) 0.0843(3) 0.0238(10) Uani 1.0 2 d .
C30 C 0.5862(6) 0.0594(3) 0.0962(3) 0.0241(10) Uani 1.0 2 d .
C31 C 0.5675(6) -0.0248(3) 0.1657(3) 0.0235(10) Uani 1.0 2 d .
C32 C 0.6402(6) -0.1023(3) 0.1519(3) 0.0234(10) Uani 1.0 2 d .
C33 C 0.7408(6) -0.1000(3) 0.0711(3) 0.0254(11) Uani 1.0 2 d .
C34 C 0.8196(6) -0.1785(3) 0.0576(3) 0.0258(11) Uani 1.0 2 d .
C35 C 0.9165(7) -0.1736(4) -0.0195(3) 0.0322(12) Uani 1.0 2 d .
C36 C 0.9395(7) -0.0893(4) -0.0865(3) 0.0332(12) Uani 1.0 2 d .
C37 C 0.8646(7) -0.0128(4) -0.0760(3) 0.0293(11) Uani 1.0 2 d .
C38 C 0.7638(6) -0.0147(3) 0.0020(3) 0.0245(10) Uani 1.0 2 d .
C39 C 0.6844(6) 0.0617(3) 0.0179(3) 0.0235(10) Uani 1.0 2 d .
C40 C 0.6258(7) -0.1893(4) 0.2194(3) 0.0282(11) Uani 1.0 2 d .
C41 C 0.4721(7) -0.0285(3) 0.2508(3) 0.0268(11) Uani 1.0 2 d .
C42 C 0.5435(7) 0.0126(3) 0.2940(3) 0.0306(11) Uani 1.0 2 d .
C43 C 0.4545(8) 0.0132(4) 0.3720(4) 0.0390(13) Uani 1.0 2 d .
C44 C 0.2952(8) -0.0276(3) 0.4080(4) 0.0365(13) Uani 1.0 2 d .
C45 C 0.2218(7) -0.0692(4) 0.3663(4) 0.0362(13) Uani 1.0 2 d .
C46 C 0.3123(7) -0.0705(3) 0.2876(3) 0.0311(12) Uani 1.0 2 d .
C47 C 0.7587(8) 0.2556(4) 0.2193(4) 0.0470(15) Uani 1.0 2 d .
H1 H 0.2938 0.3455 0.6027 0.0302 Uiso 1.0 2 calc R
H2 H 0.2889 0.1795 0.6066 0.0338 Uiso 1.0 2 calc R
H3 H 0.7396 0.1666 -0.0912 0.0325 Uiso 1.0 2 calc R
H3A H 0.2263 0.1105 0.5226 0.0394 Uiso 1.0 2 calc R
H4 H 0.1446 0.1958 0.3798 0.0357 Uiso 1.0 2 calc R
H5 H 0.1256 0.3487 0.3206 0.0316 Uiso 1.0 2 calc R
H11 H 0.2205 0.7447 0.3928 0.0314 Uiso 1.0 2 calc R
H12 H 0.2829 0.7392 0.5232 0.0372 Uiso 1.0 2 calc R
H13 H 0.3365 0.6019 0.6411 0.0354 Uiso 1.0 2 calc R
H14 H 0.3182 0.4718 0.6291 0.0321 Uiso 1.0 2 calc R
H19 H -0.1068 0.6065 0.2336 0.0380 Uiso 1.0 2 calc R
H20 H -0.1292 0.6073 0.0988 0.0444 Uiso 1.0 2 calc R
H21 H 0.1144 0.5358 0.0371 0.0468 Uiso 1.0 2 calc R
H22 H 0.3840 0.4644 0.1096 0.0413 Uiso 1.0 2 calc R
H23 H 0.4088 0.4640 0.2429 0.0341 Uiso 1.0 2 calc R
H25 H 0.6031 0.3318 -0.0911 0.0387 Uiso 1.0 2 calc R
H26 H 0.4155 0.4006 -0.0081 0.0414 Uiso 1.0 2 calc R
H27 H 0.2912 0.3158 0.1300 0.0383 Uiso 1.0 2 calc R
H28 H 0.3590 0.1616 0.1889 0.0322 Uiso 1.0 2 calc R
H34 H 0.8053 -0.2341 0.1017 0.0309 Uiso 1.0 2 calc R
H35 H 0.9662 -0.2254 -0.0272 0.0387 Uiso 1.0 2 calc R
H36 H 1.0061 -0.0858 -0.1383 0.0398 Uiso 1.0 2 calc R
H37 H 0.8804 0.0420 -0.1212 0.0352 Uiso 1.0 2 calc R
H42 H 0.6500 0.0394 0.2707 0.0367 Uiso 1.0 2 calc R
H43 H 0.5015 0.0408 0.4001 0.0469 Uiso 1.0 2 calc R
H44 H 0.2374 -0.0271 0.4600 0.0438 Uiso 1.0 2 calc R
H45 H 0.1151 -0.0956 0.3901 0.0434 Uiso 1.0 2 calc R
H46 H 0.2664 -0.0991 0.2601 0.0373 Uiso 1.0 2 calc R
H47 H 0.7135 0.2503 0.1709 0.0564 Uiso 1.0 2 calc R

loop_
_atom_site_aniso_label
_atom_site_aniso_U_11
_atom_site_aniso_U_22
_atom_site_aniso_U_33
_atom_site_aniso_U_12
_atom_site_aniso_U_13
_atom_site_aniso_U_23
Cl1 0.0342(8) 0.0507(9) 0.0487(9) -0.0106(6) 0.0089(6) -0.0289(7)
Cl2 0.0353(9) 0.0896(13) 0.0876(13) 0.0022(8) -0.0093(8) -0.0687(11)
Cl3 0.0568(11) 0.0867(12) 0.0527(11) -0.0375(9) 0.0102(8) -0.0270(9)
N1 0.023(2) 0.028(2) 0.024(3) -0.0056(17) -0.0012(16) -0.0099(17)
N2 0.039(3) 0.031(3) 0.029(3) -0.010(2) -0.0013(18) -0.0098(19)
N3 0.028(3) 0.030(3) 0.020(3) -0.0107(18) -0.0021(16) -0.0050(17)
N4 0.041(3) 0.032(3) 0.023(3) -0.002(2) -0.0007(18) -0.0062(19)
C1 0.017(3) 0.030(3) 0.026(3) -0.005(2) -0.0011(18) -0.009(2)
C2 0.025(3) 0.030(3) 0.026(3) -0.006(3) -0.0009(19) -0.007(2)
C3 0.036(3) 0.023(3) 0.040(4) -0.004(3) -0.002(3) -0.014(3)
C4 0.026(3) 0.037(3) 0.033(3) -0.011(3) 0.000(2) -0.019(3)
C5 0.021(3) 0.029(3) 0.027(3) -0.007(2) 0.0002(19) -0.009(2)
C6 0.016(3) 0.025(3) 0.022(3) -0.0011(19) -0.0010(17) -0.0063(19)
C7 0.017(3) 0.026(3) 0.023(3) -0.0050(19) 0.0013(17) -0.0109(19)
C8 0.017(3) 0.024(3) 0.022(3) -0.0021(19) -0.0025(17) -0.0067(19)
C9 0.027(3) 0.023(3) 0.017(3) -0.005(2) -0.0015(18) -0.0037(18)
C10 0.019(3) 0.024(3) 0.019(3) -0.0086(19) 0.0022(17) -0.0079(18)
C11 0.023(3) 0.026(3) 0.026(3) -0.005(2) -0.0001(19) -0.007(2)
C12 0.024(3) 0.036(3) 0.042(4) -0.010(3) 0.001(2) -0.023(3)
C13 0.027(3) 0.039(3) 0.025(3) -0.004(3) -0.004(2) -0.014(3)
C14 0.016(3) 0.040(3) 0.021(3) -0.005(2) -0.0001(18) -0.010(2)
C15 0.022(3) 0.023(3) 0.018(3) -0.004(2) 0.0030(17) -0.0046(18)
C16 0.015(3) 0.022(3) 0.016(3) -0.0036(19) 0.0014(16) -0.0036(18)
C17 0.023(3) 0.028(3) 0.030(3) -0.011(2) -0.0000(19) -0.014(3)
C18 0.036(3) 0.019(3) 0.020(3) -0.006(2) -0.0008(19) -0.0044(19)
C19 0.035(3) 0.028(3) 0.031(3) -0.002(3) -0.005(3) -0.012(3)
C20 0.050(4) 0.033(3) 0.030(3) -0.011(3) -0.015(3) -0.009(3)
C21 0.065(4) 0.033(3) 0.025(3) -0.017(3) -0.003(3) -0.014(3)
C22 0.045(4) 0.027(3) 0.034(3) -0.011(3) 0.007(3) -0.016(3)
C23 0.036(3) 0.024(3) 0.024(3) -0.006(3) -0.000(2) -0.008(2)
C24 0.023(3) 0.034(3) 0.029(3) -0.009(3) -0.0048(19) -0.011(3)
C25 0.039(3) 0.026(3) 0.027(3) -0.013(3) -0.002(3) -0.004(2)
C26 0.032(3) 0.031(3) 0.042(4) -0.011(3) -0.008(3) -0.011(3)
C27 0.031(3) 0.031(3) 0.031(3) -0.004(3) -0.003(2) -0.011(3)
C28 0.026(3) 0.033(3) 0.026(3) -0.011(3) -0.0052(19) -0.012(2)
C29 0.020(3) 0.027(3) 0.025(3) -0.009(2) -0.0035(18) -0.0079(19)
C30 0.022(3) 0.029(3) 0.024(3) -0.011(2) -0.0016(18) -0.010(2)
C31 0.021(3) 0.033(3) 0.020(3) -0.009(2) -0.0037(18) -0.011(2)
C32 0.023(3) 0.027(3) 0.023(3) -0.006(2) -0.0051(18) -0.0101(19)
C33 0.022(3) 0.036(3) 0.023(3) -0.010(3) -0.0054(19) -0.012(2)
C34 0.025(3) 0.027(3) 0.030(3) -0.006(2) -0.0058(19) -0.014(2)
C35 0.030(3) 0.040(3) 0.033(3) -0.006(3) -0.004(2) -0.020(3)
C36 0.032(3) 0.046(3) 0.028(3) -0.012(3) 0.001(2) -0.020(3)
C37 0.027(3) 0.039(3) 0.024(3) -0.014(3) -0.0005(19) -0.012(2)
C38 0.022(3) 0.033(3) 0.021(3) -0.009(2) -0.0031(18) -0.011(2)
C39 0.013(3) 0.031(3) 0.027(3) -0.008(2) -0.0028(18) -0.011(2)
C40 0.027(3) 0.033(3) 0.028(3) -0.006(3) -0.005(2) -0.015(3)
C41 0.034(3) 0.025(3) 0.020(3) -0.006(3) -0.0034(19) -0.0058(19)
C42 0.031(3) 0.030(3) 0.028(3) -0.008(3) -0.003(2) -0.008(2)
C43 0.050(4) 0.037(3) 0.035(4) -0.003(3) -0.004(3) -0.020(3)
C44 0.050(4) 0.031(3) 0.027(3) -0.004(3) 0.005(3) -0.014(3)
C45 0.029(3) 0.036(3) 0.043(4) -0.010(3) 0.005(3) -0.016(3)
C46 0.035(3) 0.024(3) 0.032(3) -0.004(3) -0.001(3) -0.010(2)
C47 0.037(4) 0.074(4) 0.050(4) -0.022(3) 0.006(3) -0.041(4)

loop_
_atom_type_symbol
_atom_type_description
_atom_type_scat_dispersion_real
_atom_type_scat_dispersion_imag
_atom_type_scat_source
C C 0.003 0.002
;
International Tables for Crystallography
(1992, Vol. C, Tables 4.2.6.8 and 6.1.1.4)
;
H H 0.000 0.000
;
International Tables for Crystallography
(1992, Vol. C, Table 6.1.1.4)
;
N N 0.006 0.003
;
International Tables for Crystallography
(1992, Vol. C, Tables 4.2.6.8 and 6.1.1.4)
;
Cl Cl 0.148 0.159
;
International Tables for Crystallography
(1992, Vol. C, Tables 4.2.6.8 and 6.1.1.4)
;

loop_
_geom_angle_atom_site_label_1
_geom_angle_atom_site_label_2
_geom_angle_atom_site_label_3
_geom_angle
_geom_angle_publ_flag
C1 N1 C16 109.8(4) yes
C24 N3 C39 109.3(4) yes
N1 C1 C2 129.0(5) yes
N1 C1 C6 108.5(4) yes
C2 C1 C6 122.5(6) yes
C1 C2 C3 117.9(5) yes
C2 C3 C4 120.7(5) yes
C3 C4 C5 120.7(6) yes
C4 C5 C6 120.3(5) yes
C1 C6 C5 117.9(4) yes
C1 C6 C7 105.4(5) yes
C5 C6 C7 136.6(4) yes
C6 C7 C8 132.9(5) yes
C6 C7 C16 107.9(4) yes
C8 C7 C16 119.1(5) yes
C7 C8 C9 117.0(5) yes
C7 C8 C18 119.7(5) yes
C9 C8 C18 123.2(4) yes
C8 C9 C10 124.3(4) yes
C8 C9 C17 118.5(5) yes
C10 C9 C17 117.2(5) yes
C9 C10 C11 123.1(4) yes
C9 C10 C15 118.5(5) yes
C11 C10 C15 118.4(5) yes
C10 C11 C12 121.2(4) yes
C11 C12 C13 119.9(6) yes
C12 C13 C14 120.3(6) yes
C13 C14 C15 121.3(4) yes
C10 C15 C14 118.8(5) yes
C10 C15 C16 116.3(5) yes
C14 C15 C16 124.9(4) yes
N1 C16 C7 108.4(5) yes
N1 C16 C15 126.8(5) yes
C7 C16 C15 124.8(4) yes
N2 C17 C9 177.7(7) yes
C8 C18 C19 122.0(5) yes
C8 C18 C23 118.5(4) yes
C19 C18 C23 119.5(5) yes
C18 C19 C20 119.6(5) yes
C19 C20 C21 120.3(5) yes
C20 C21 C22 120.1(6) yes
C21 C22 C23 119.9(5) yes
C18 C23 C22 120.5(5) yes
N3 C24 C25 128.7(4) yes
N3 C24 C29 108.9(4) yes
C25 C24 C29 122.3(5) yes
C24 C25 C26 118.0(4) yes
C25 C26 C27 121.0(5) yes
C26 C27 C28 120.6(5) yes
C27 C28 C29 119.7(4) yes
C24 C29 C28 118.4(4) yes
C24 C29 C30 105.6(5) yes
C28 C29 C30 135.8(4) yes
C29 C30 C31 134.1(5) yes
C29 C30 C39 107.2(4) yes
C31 C30 C39 118.7(5) yes
C30 C31 C32 118.4(4) yes
C30 C31 C41 119.4(5) yes
C32 C31 C41 122.2(4) yes
C31 C32 C33 122.9(4) yes
C31 C32 C40 121.1(5) yes
C33 C32 C40 115.9(5) yes
C32 C33 C34 123.2(4) yes
C32 C33 C38 118.4(5) yes
C34 C33 C38 118.4(4) yes
C33 C34 C35 121.5(4) yes
C34 C35 C36 119.5(5) yes
C35 C36 C37 120.6(5) yes
C36 C37 C38 121.8(4) yes
C33 C38 C37 118.3(5) yes
C33 C38 C39 116.8(4) yes
C37 C38 C39 124.9(4) yes
N3 C39 C30 109.0(5) yes
N3 C39 C38 126.3(4) yes
C30 C39 C38 124.7(4) yes
N4 C40 C32 176.7(6) yes
C31 C41 C42 118.5(5) yes
C31 C41 C46 121.9(6) yes
C42 C41 C46 119.6(5) yes
C41 C42 C43 120.1(5) yes
C42 C43 C44 120.4(6) yes
C43 C44 C45 120.6(5) yes
C44 C45 C46 119.3(5) yes
C41 C46 C45 120.1(6) yes
Cl1 C47 Cl2 110.9(3) yes
Cl1 C47 Cl3 110.6(4) yes
Cl2 C47 Cl3 110.4(4) yes
C1 N1 H1 125.121 no
C16 N1 H1 125.108 no
C24 N3 H3 125.370 no
C39 N3 H3 125.374 no
C1 C2 H2 121.063 no
C3 C2 H2 121.073 no
C2 C3 H3A 119.671 no
C4 C3 H3A 119.672 no
C3 C4 H4 119.644 no
C5 C4 H4 119.655 no
C4 C5 H5 119.843 no
C6 C5 H5 119.856 no
C10 C11 H11 119.393 no
C12 C11 H11 119.381 no
C11 C12 H12 120.054 no
C13 C12 H12 120.060 no
C12 C13 H13 119.852 no
C14 C13 H13 119.845 no
C13 C14 H14 119.354 no
C15 C14 H14 119.364 no
C18 C19 H19 120.216 no
C20 C19 H19 120.216 no
C19 C20 H20 119.841 no
C21 C20 H20 119.833 no
C20 C21 H21 119.949 no
C22 C21 H21 119.950 no
C21 C22 H22 120.031 no
C23 C22 H22 120.036 no
C18 C23 H23 119.730 no
C22 C23 H23 119.736 no
C24 C25 H25 121.021 no
C26 C25 H25 121.019 no
C25 C26 H26 119.473 no
C27 C26 H26 119.479 no
C26 C27 H27 119.728 no
C28 C27 H27 119.719 no
C27 C28 H28 120.169 no
C29 C28 H28 120.168 no
C33 C34 H34 119.249 no
C35 C34 H34 119.265 no
C34 C35 H35 120.262 no
C36 C35 H35 120.282 no
C35 C36 H36 119.703 no
C37 C36 H36 119.714 no
C36 C37 H37 119.113 no
C38 C37 H37 119.099 no
C41 C42 H42 119.961 no
C43 C42 H42 119.956 no
C42 C43 H43 119.825 no
C44 C43 H43 119.819 no
C43 C44 H44 119.712 no
C45 C44 H44 119.698 no
C44 C45 H45 120.349 no
C46 C45 H45 120.365 no
C41 C46 H46 119.961 no
C45 C46 H46 119.955 no
Cl1 C47 H47 108.287 no
Cl2 C47 H47 108.288 no
Cl3 C47 H47 108.288 no

loop_
_geom_bond_atom_site_label_1
_geom_bond_atom_site_label_2
_geom_bond_distance
_geom_bond_publ_flag
Cl1 C47 1.771(6) yes
Cl2 C47 1.801(6) yes
Cl3 C47 1.774(7) yes
N1 C1 1.391(8) yes
N1 C16 1.382(5) yes
N2 C17 1.169(5) yes
N3 C24 1.400(7) yes
N3 C39 1.376(6) yes
N4 C40 1.160(6) yes
C1 C2 1.406(7) yes
C1 C6 1.426(6) yes
C2 C3 1.389(9) yes
C3 C4 1.429(7) yes
C4 C5 1.381(7) yes
C5 C6 1.408(9) yes
C6 C7 1.458(7) yes
C7 C8 1.438(5) yes
C7 C16 1.402(8) yes
C8 C9 1.395(8) yes
C8 C18 1.488(8) yes
C9 C10 1.443(8) yes
C9 C17 1.451(6) yes
C10 C11 1.426(8) yes
C10 C15 1.436(5) yes
C11 C12 1.381(8) yes
C12 C13 1.409(6) yes
C13 C14 1.384(9) yes
C14 C15 1.410(8) yes
C15 C16 1.422(8) yes
C18 C19 1.418(7) yes
C18 C23 1.421(7) yes
C19 C20 1.400(9) yes
C20 C21 1.409(8) yes
C21 C22 1.411(8) yes
C22 C23 1.385(8) yes
C24 C25 1.399(7) yes
C24 C29 1.419(6) yes
C25 C26 1.397(8) yes
C26 C27 1.414(7) yes
C27 C28 1.392(7) yes
C28 C29 1.417(8) yes
C29 C30 1.464(7) yes
C30 C31 1.422(6) yes
C30 C39 1.412(7) yes
C31 C32 1.408(8) yes
C31 C41 1.501(7) yes
C32 C33 1.456(7) yes
C32 C40 1.436(6) yes
C33 C34 1.430(8) yes
C33 C38 1.438(6) yes
C34 C35 1.380(7) yes
C35 C36 1.413(7) yes
C36 C37 1.370(8) yes
C37 C38 1.417(7) yes
C38 C39 1.420(8) yes
C41 C42 1.409(9) yes
C41 C46 1.413(7) yes
C42 C43 1.399(8) yes
C43 C44 1.399(8) yes
C44 C45 1.402(10) yes
C45 C46 1.418(8) yes
N1 H1 0.860 no
N3 H3 0.860 no
C2 H2 0.930 no
C3 H3A 0.930 no
C4 H4 0.930 no
C5 H5 0.930 no
C11 H11 0.930 no
C12 H12 0.930 no
C13 H13 0.930 no
C14 H14 0.930 no
C19 H19 0.930 no
C20 H20 0.930 no
C21 H21 0.930 no
C22 H22 0.930 no
C23 H23 0.930 no
C25 H25 0.930 no
C26 H26 0.930 no
C27 H27 0.930 no
C28 H28 0.930 no
C34 H34 0.930 no
C35 H35 0.930 no
C36 H36 0.930 no
C37 H37 0.930 no
C42 H42 0.930 no
C43 H43 0.930 no
C44 H44 0.930 no
C45 H45 0.930 no
C46 H46 0.930 no
C47 H47 0.980 no

loop_
_geom_contact_atom_site_label_1
_geom_contact_atom_site_label_2
_geom_contact_distance
_geom_contact_publ_flag
_geom_contact_site_symmetry_2
N1 C5 3.599(8) no .
N1 C14 3.057(8) no .
N2 C8 3.523(6) no .
N2 C10 3.504(6) no .
N2 C11 3.568(7) no .
N3 C37 3.046(7) no .
N4 C31 3.557(6) no .
N4 C33 3.462(5) no .
N4 C34 3.513(6) no .
C1 C4 2.775(9) no .
C2 C5 2.842(7) no .
C3 C6 2.821(7) no .
C5 C8 3.463(7) no .
C5 C18 3.383(6) no .
C5 C23 3.308(6) no .
C6 C18 3.179(5) no .
C6 C23 3.403(6) no .
C7 C10 2.861(8) no .
C7 C23 3.149(7) no .
C8 C15 2.915(8) no .
C9 C16 2.753(5) no .
C9 C19 3.264(9) no .
C9 C23 3.566(8) no .
C10 C13 2.823(8) no .
C11 C14 2.796(6) no .
C11 C17 2.884(8) no .
C12 C15 2.827(8) no .
C17 C18 2.903(8) no .
C17 C19 3.190(9) no .
C18 C21 2.811(8) no .
C19 C22 2.824(8) no .
C20 C23 2.809(7) no .
C24 C27 2.782(8) no .
C25 C28 2.842(6) no .
C26 C29 2.813(7) no .
C28 C31 3.471(7) no .
C28 C41 3.389(6) no .
C28 C42 3.227(6) no .
C29 C41 3.190(6) no .
C29 C42 3.356(6) no .
C30 C33 2.876(8) no .
C30 C42 3.113(7) no .
C31 C38 2.906(7) no .
C32 C39 2.771(6) no .
C32 C46 3.223(7) no .
C33 C36 2.822(7) no .
C34 C37 2.789(6) no .
C34 C40 2.869(7) no .
C35 C38 2.836(8) no .
C40 C41 2.950(8) no .
C40 C46 3.171(7) no .
C41 C44 2.813(8) no .
C42 C45 2.820(8) no .
C43 C46 2.808(10) no .
Cl1 C4 3.290(5) no .
Cl1 C5 3.290(5) no .
Cl3 C21 3.585(6) no 1_655
N1 N4 2.954(6) no 2_656
N1 C9 3.568(6) no 2_566
N1 C10 3.555(6) no 2_566
N1 C11 3.585(6) no 2_666
N1 C12 3.440(6) no 2_666
N2 N3 2.976(6) no 2_665
N3 N2 2.976(6) no 2_665
N3 C33 3.572(7) no 2_655
N3 C35 3.381(8) no 2_755
N3 C36 3.482(7) no 2_755
N4 N1 2.954(6) no 2_656
N4 C17 3.547(7) no 1_545
C1 C11 3.522(6) no 2_566
C1 C12 3.500(7) no 2_666
C4 Cl1 3.290(5) no .
C4 C12 3.600(7) no 2_566
C5 Cl1 3.290(5) no .
C5 C12 3.445(7) no 2_566
C5 C13 3.513(6) no 2_566
C7 C13 3.531(6) no 2_666
C7 C15 3.497(6) no 2_566
C9 N1 3.568(6) no 2_566
C10 N1 3.555(6) no 2_566
C11 N1 3.585(6) no 2_666
C11 C1 3.522(6) no 2_566
C12 N1 3.440(6) no 2_666
C12 C1 3.500(7) no 2_666
C12 C4 3.600(7) no 2_566
C12 C5 3.445(7) no 2_566
C13 C5 3.513(6) no 2_566
C13 C7 3.531(6) no 2_666
C13 C16 3.472(6) no 2_666
C14 C15 3.500(6) no 2_666
C14 C16 3.452(6) no 2_666
C15 C7 3.497(6) no 2_566
C15 C14 3.500(6) no 2_666
C15 C15 3.531(6) no 2_666
C16 C13 3.472(6) no 2_666
C16 C14 3.452(6) no 2_666
C17 N4 3.547(7) no 1_565
C21 Cl3 3.585(6) no 1_455
C22 C25 3.532(7) no 2_665
C24 C34 3.460(8) no 2_655
C25 C22 3.532(7) no 2_665
C28 C35 3.452(9) no 2_655
C29 C34 3.590(8) no 2_655
C29 C35 3.472(8) no 2_655
C30 C36 3.593(7) no 2_755
C31 C37 3.571(7) no 2_655
C33 N3 3.572(7) no 2_655
C33 C39 3.517(7) no 2_655
C34 C24 3.460(8) no 2_655
C34 C29 3.590(8) no 2_655
C35 N3 3.381(8) no 2_755
C35 C28 3.452(9) no 2_655
C35 C29 3.472(8) no 2_655
C36 N3 3.482(7) no 2_755
C36 C30 3.593(7) no 2_755
C36 C39 3.345(8) no 2_755
C37 C31 3.571(7) no 2_655
C37 C38 3.365(8) no 2_755
C37 C39 3.456(7) no 2_755
C38 C37 3.365(8) no 2_755
C38 C38 3.594(7) no 2_755
C39 C33 3.517(7) no 2_655
C39 C36 3.345(8) no 2_755
C39 C37 3.456(7) no 2_755
N1 H2 2.7759 no .
N1 H14 2.7971 no .
N2 H11 2.9636 no .
N2 H19 3.4421 no .
N3 H25 2.7704 no .
N3 H37 2.7838 no .
N4 H34 2.9041 no .
N4 H46 3.3425 no .
C1 H3A 3.2388 no .
C1 H5 3.2736 no .
C2 H1 2.7975 no .
C2 H4 3.2797 no .
C3 H5 3.2808 no .
C4 H2 3.2938 no .
C5 H3A 3.2729 no .
C5 H23 3.2329 no .
C6 H1 3.1139 no .
C6 H2 3.3208 no .
C6 H4 3.2569 no .
C6 H23 3.1818 no .
C7 H1 3.0836 no .
C7 H5 2.9372 no .
C7 H23 2.9951 no .
C8 H5 3.3471 no .
C8 H19 2.7126 no .
C8 H23 2.6395 no .
C9 H11 2.6986 no .
C9 H19 3.1806 no .
C10 H12 3.2839 no .
C10 H14 3.2907 no .
C11 H13 3.2514 no .
C12 H14 3.2583 no .
C13 H11 3.2526 no .
C14 H1 2.8931 no .
C14 H12 3.2589 no .
C15 H1 2.7627 no .
C15 H11 3.2990 no .
C15 H13 3.2707 no .
C16 H14 2.7030 no .
C17 H11 2.5584 no .
C17 H19 3.0440 no .
C18 H5 2.8827 no .
C18 H20 3.2751 no .
C18 H22 3.2765 no .
C19 H5 3.5115 no .
C19 H21 3.2735 no .
C19 H23 3.2902 no .
C20 H22 3.2817 no .
C21 H19 3.2763 no .
C21 H23 3.2601 no .
C22 H5 3.2901 no .
C22 H20 3.2808 no .
C23 H5 2.7521 no .
C23 H19 3.2935 no .
C23 H21 3.2577 no .
C24 H26 3.2377 no .
C24 H28 3.2809 no .
C25 H3 2.8001 no .
C25 H27 3.2793 no .
C26 H28 3.2768 no .
C27 H25 3.2895 no .
C28 H26 3.2693 no .
C28 H42 3.1271 no .
C29 H3 3.1207 no .
C29 H25 3.3068 no .
C29 H27 3.2688 no .
C29 H42 3.1190 no .
C30 H3 3.0970 no .
C30 H28 2.9429 no .
C30 H42 2.9591 no .
C31 H28 3.3611 no .
C31 H42 2.6400 no .
C31 H46 2.7125 no .
C32 H34 2.7128 no .
C32 H46 3.0850 no .
C33 H35 3.2901 no .
C33 H37 3.2903 no .
C34 H36 3.2485 no .
C35 H37 3.2525 no .
C36 H34 3.2508 no .
C37 H3 2.8784 no .
C37 H35 3.2533 no .
C38 H3 2.7506 no .
C38 H34 3.3024 no .
C38 H36 3.2695 no .
C39 H37 2.7046 no .
C40 H34 2.5443 no .
C40 H46 2.9303 no .
C41 H28 2.8872 no .
C41 H43 3.2707 no .
C41 H45 3.2930 no .
C42 H28 2.6324 no .
C42 H44 3.2636 no .
C42 H46 3.2778 no .
C43 H28 3.1409 no .
C43 H45 3.2716 no .
C44 H42 3.2651 no .
C44 H46 3.2728 no .
C45 H43 3.2687 no .
C46 H28 3.5845 no .
C46 H42 3.2785 no .
C46 H44 3.2734 no .
H1 H2 2.7599 no .
H1 H14 2.3866 no .
H2 H3A 2.3294 no .
H3 H25 2.7582 no .
H3 H37 2.3689 no .
H3A H4 2.3489 no .
H4 H5 2.3042 no .
H5 H23 2.8955 no .
H11 H12 2.3034 no .
H12 H13 2.3380 no .
H13 H14 2.3025 no .
H19 H20 2.3311 no .
H20 H21 2.3359 no .
H21 H22 2.3407 no .
H22 H23 2.3122 no .
H25 H26 2.3334 no .
H26 H27 2.3329 no .
H27 H28 2.3209 no .
H28 H42 2.7435 no .
H28 H43 3.5162 no .
H34 H35 2.3030 no .
H35 H36 2.3432 no .
H36 H37 2.2836 no .
H42 H43 2.3262 no .
H43 H44 2.3223 no .
H44 H45 2.3326 no .
H45 H46 2.3528 no .
Cl1 H4 3.3828 no .
Cl1 H5 3.3961 no .
Cl1 H12 3.4644 no 2_666
Cl1 H13 3.2318 no 2_666
Cl1 H23 3.2530 no .
Cl1 H27 3.4434 no .
Cl1 H28 3.5266 no .
Cl1 H43 3.3485 no .
Cl2 H4 2.9414 no 1_655
Cl2 H28 3.1824 no 1_655
Cl2 H36 2.9014 no 2_755
Cl2 H42 3.1941 no .
Cl3 H5 3.3267 no 1_655
Cl3 H13 3.4628 no 2_666
Cl3 H21 3.3469 no 2_665
Cl3 H27 3.2507 no 1_655
N2 H3 2.1257 no 2_665
N2 H25 3.4220 no 2_665
N2 H34 3.4279 no 1_465
N2 H37 2.8985 no 2_665
N2 H46 2.9429 no 1_565
N3 H35 3.5833 no 2_755
N4 H1 2.1299 no 2_656
N4 H2 3.1479 no 2_656
N4 H11 3.3457 no 1_545
N4 H14 3.1728 no 2_656
N4 H19 2.9162 no 1_645
C1 H12 3.4377 no 2_666
C2 H11 3.5252 no 2_566
C2 H12 3.5540 no 2_666
C2 H45 3.4530 no 2_556
C3 H43 3.5244 no .
C3 H43 3.5987 no 2_656
C3 H45 3.0063 no 2_556
C4 H12 3.3777 no 2_566
C4 H43 3.5992 no .
C5 H12 3.5420 no 2_566
C6 H13 3.5214 no 2_666
C7 H13 3.4167 no 2_666
C9 H1 3.5199 no 2_566
C10 H14 3.5598 no 2_666
C11 H1 3.4051 no 2_666
C11 H45 3.2919 no 1_565
C11 H46 3.5850 no 1_565
C12 H1 3.5866 no 2_666
C12 H45 3.4409 no 1_565
C13 H5 3.4414 no 2_566
C13 H23 3.4659 no 2_666
C14 H19 3.2882 no 2_566
C15 H14 3.5815 no 2_666
C17 H3 3.0983 no 2_665
C17 H25 3.5483 no 2_665
C17 H46 3.5354 no 1_565
C18 H25 3.2515 no 2_665
C19 H14 3.2332 no 2_566
C19 H25 3.5496 no 2_665
C19 H34 3.0487 no 1_465
C20 H25 3.5468 no 2_665
C20 H34 3.0152 no 1_465
C20 H35 3.2234 no 1_465
C21 H25 3.2668 no 2_665
C21 H26 3.5898 no .
C21 H27 3.4559 no .
C22 H25 2.9548 no 2_665
C22 H26 3.3414 no .
C22 H26 3.0780 no 2_665
C22 H27 2.9890 no .
C23 H13 3.5735 no 2_666
C23 H25 2.9442 no 2_665
C24 H34 3.4523 no 2_655
C24 H35 3.4773 no 2_755
C25 H20 3.3328 no 2_565
C25 H34 3.5215 no 2_655
C26 H20 2.9827 no 2_565
C26 H22 3.1065 no .
C26 H22 3.4473 no 2_665
C26 H47 3.2393 no .
C27 H22 3.0788 no .
C27 H35 3.3956 no 2_655
C27 H47 2.8496 no .
C28 H35 3.3613 no 2_655
C28 H47 2.8457 no .
C29 H36 3.5767 no 2_755
C29 H47 3.2409 no .
C30 H36 3.3404 no 2_755
C31 H37 3.5841 no 2_655
C33 H37 3.4530 no 2_755
C34 H3 3.4378 no 2_755
C34 H19 3.5872 no 1_645
C34 H20 3.3053 no 1_645
C35 H3 3.4290 no 2_755
C35 H20 3.4120 no 1_645
C36 H46 3.5546 no 2_655
C37 H46 3.0937 no 2_655
C38 H37 3.4041 no 2_755
C39 H36 3.4729 no 2_755
C40 H1 3.1059 no 2_656
C40 H2 3.2082 no 2_656
C40 H3 3.5861 no 2_655
C40 H19 3.5348 no 1_645
C41 H2 3.1286 no 2_656
C42 H2 3.0381 no 2_656
C42 H3A 3.4245 no 2_656
C43 H2 3.3153 no 2_656
C43 H3A 3.0498 no 2_656
C43 H4 3.4874 no .
C44 H3A 3.5426 no .
C44 H4 3.5353 no .
C44 H12 3.5639 no 1_545
C45 H3A 3.5874 no 2_556
C45 H11 2.9551 no 1_545
C45 H12 3.1945 no 1_545
C46 H2 3.4596 no 2_656
C46 H11 2.9974 no 1_545
C46 H36 3.5552 no 2_655
C46 H37 3.1842 no 2_655
C47 H42 3.5668 no .
H1 N4 2.1299 no 2_656
H1 C9 3.5199 no 2_566
H1 C11 3.4051 no 2_666
H1 C12 3.5866 no 2_666
H1 C40 3.1059 no 2_656
H1 H19 3.2739 no 2_566
H2 N4 3.1479 no 2_656
H2 C40 3.2082 no 2_656
H2 C41 3.1286 no 2_656
H2 C42 3.0381 no 2_656
H2 C43 3.3153 no 2_656
H2 C46 3.4596 no 2_656
H2 H42 3.3418 no 2_656
H2 H45 3.5095 no 2_556
H3 N2 2.1257 no 2_665
H3 C17 3.0983 no 2_665
H3 C34 3.4378 no 2_755
H3 C35 3.4290 no 2_755
H3 C40 3.5861 no 2_655
H3 H46 3.5288 no 2_655
H3A C42 3.4245 no 2_656
H3A C43 3.0498 no 2_656
H3A C44 3.5426 no .
H3A C45 3.5874 no 2_556
H3A H42 3.4911 no 2_656
H3A H43 3.1244 no .
H3A H43 2.8626 no 2_656
H3A H44 2.9085 no .
H3A H45 2.7233 no 2_556
H4 Cl1 3.3828 no .
H4 Cl2 2.9414 no 1_455
H4 C43 3.4874 no .
H4 C44 3.5353 no .
H4 H12 3.5381 no 2_566
H4 H43 3.2651 no .
H4 H44 3.3528 no .
H5 Cl1 3.3961 no .
H5 Cl3 3.3267 no 1_455
H5 C13 3.4414 no 2_566
H5 H13 3.3793 no 2_566
H5 H27 3.5349 no .
H11 N4 3.3457 no 1_565
H11 C2 3.5252 no 2_566
H11 C45 2.9551 no 1_565
H11 C46 2.9974 no 1_565
H11 H45 2.6206 no 1_565
H11 H46 2.6799 no 1_565
H12 Cl1 3.4644 no 2_666
H12 C1 3.4377 no 2_666
H12 C2 3.5540 no 2_666
H12 C4 3.3777 no 2_566
H12 C5 3.5420 no 2_566
H12 C44 3.5639 no 1_565
H12 C45 3.1945 no 1_565
H12 H4 3.5381 no 2_566
H12 H44 3.5525 no 1_565
H12 H45 2.9250 no 1_565
H13 Cl1 3.2318 no 2_666
H13 Cl3 3.4628 no 2_666
H13 C6 3.5214 no 2_666
H13 C7 3.4167 no 2_666
H13 C23 3.5735 no 2_666
H13 H5 3.3793 no 2_566
H13 H23 2.6717 no 2_666
H14 N4 3.1728 no 2_656
H14 C10 3.5598 no 2_666
H14 C15 3.5815 no 2_666
H14 C19 3.2332 no 2_566
H14 H19 2.5958 no 2_566
H19 N4 2.9162 no 1_465
H19 C14 3.2882 no 2_566
H19 C34 3.5872 no 1_465
H19 C40 3.5348 no 1_465
H19 H1 3.2739 no 2_566
H19 H14 2.5958 no 2_566
H19 H34 2.7025 no 1_465
H20 C25 3.3328 no 2_565
H20 C26 2.9827 no 2_565
H20 C34 3.3053 no 1_465
H20 C35 3.4120 no 1_465
H20 H25 3.4503 no 2_565
H20 H26 2.8509 no 2_565
H20 H34 2.6282 no 1_465
H20 H35 2.8586 no 1_465
H21 Cl3 3.3469 no 2_665
H21 H21 2.9310 no 2_565
H21 H26 3.1141 no .
H21 H27 3.4071 no .
H22 C26 3.1065 no .
H22 C26 3.4473 no 2_665
H22 C27 3.0788 no .
H22 H25 3.3103 no 2_665
H22 H26 2.6172 no .
H22 H26 2.7370 no 2_665
H22 H27 2.5741 no .
H23 Cl1 3.2530 no .
H23 C13 3.4659 no 2_666
H23 H13 2.6717 no 2_666
H23 H25 3.2962 no 2_665
H25 N2 3.4220 no 2_665
H25 C17 3.5483 no 2_665
H25 C18 3.2515 no 2_665
H25 C19 3.5496 no 2_665
H25 C20 3.5468 no 2_665
H25 C21 3.2668 no 2_665
H25 C22 2.9548 no 2_665
H25 C23 2.9442 no 2_665
H25 H20 3.4503 no 2_565
H25 H22 3.3103 no 2_665
H25 H23 3.2962 no 2_665
H26 C21 3.5898 no .
H26 C22 3.3414 no .
H26 C22 3.0780 no 2_665
H26 H20 2.8509 no 2_565
H26 H21 3.1141 no .
H26 H22 2.6172 no .
H26 H22 2.7370 no 2_665
H27 Cl1 3.4434 no .
H27 Cl3 3.2507 no 1_455
H27 C21 3.4559 no .
H27 C22 2.9890 no .
H27 H5 3.5349 no .
H27 H21 3.4071 no .
H27 H22 2.5741 no .
H27 H47 3.1716 no .
H28 Cl1 3.5266 no .
H28 Cl2 3.1824 no 1_455
H28 H36 3.5401 no 2_655
H28 H47 3.1587 no .
H34 N2 3.4279 no 1_645
H34 C19 3.0487 no 1_645
H34 C20 3.0152 no 1_645
H34 C24 3.4523 no 2_655
H34 C25 3.5215 no 2_655
H34 H19 2.7025 no 1_645
H34 H20 2.6282 no 1_645
H35 N3 3.5833 no 2_755
H35 C20 3.2234 no 1_645
H35 C24 3.4773 no 2_755
H35 C27 3.3956 no 2_655
H35 C28 3.3613 no 2_655
H35 H20 2.8586 no 1_645
H35 H47 3.2465 no 2_755
H36 Cl2 2.9014 no 2_755
H36 C29 3.5767 no 2_755
H36 C30 3.3404 no 2_755
H36 C39 3.4729 no 2_755
H36 C46 3.5552 no 2_655
H36 H28 3.5401 no 2_655
H36 H42 3.1138 no 2_755
H36 H46 3.3692 no 2_655
H36 H47 3.3092 no 2_755
H37 N2 2.8985 no 2_665
H37 C31 3.5841 no 2_655
H37 C33 3.4530 no 2_755
H37 C38 3.4041 no 2_755
H37 C46 3.1842 no 2_655
H37 H46 2.4846 no 2_655
H42 Cl2 3.1941 no .
H42 C47 3.5668 no .
H42 H2 3.3418 no 2_656
H42 H3A 3.4911 no 2_656
H42 H36 3.1138 no 2_755
H42 H47 3.3001 no .
H43 Cl1 3.3485 no .
H43 C3 3.5244 no .
H43 C3 3.5987 no 2_656
H43 C4 3.5992 no .
H43 H3A 3.1244 no .
H43 H3A 2.8626 no 2_656
H43 H4 3.2651 no .
H43 H43 3.0942 no 2_656
H43 H44 3.1967 no 2_656
H44 H3A 2.9085 no .
H44 H4 3.3528 no .
H44 H12 3.5525 no 1_545
H44 H43 3.1967 no 2_656
H45 C2 3.4530 no 2_556
H45 C3 3.0063 no 2_556
H45 C11 3.2919 no 1_545
H45 C12 3.4409 no 1_545
H45 H2 3.5095 no 2_556
H45 H3A 2.7233 no 2_556
H45 H11 2.6206 no 1_545
H45 H12 2.9250 no 1_545
H46 N2 2.9429 no 1_545
H46 C11 3.5850 no 1_545
H46 C17 3.5354 no 1_545
H46 C36 3.5546 no 2_655
H46 C37 3.0937 no 2_655
H46 H3 3.5288 no 2_655
H46 H11 2.6799 no 1_545
H46 H36 3.3692 no 2_655
H46 H37 2.4846 no 2_655
H47 C26 3.2393 no .
H47 C27 2.8496 no .
H47 C28 2.8457 no .
H47 C29 3.2409 no .
H47 H27 3.1716 no .
H47 H28 3.1587 no .
H47 H35 3.2465 no 2_755
H47 H36 3.3092 no 2_755
H47 H42 3.3001 no .

loop_
_geom_hbond_atom_site_label_D
_geom_hbond_atom_site_label_H
_geom_hbond_atom_site_label_A
_geom_hbond_site_symmetry_A
_geom_hbond_distance_DA
_geom_hbond_distance_DH
_geom_hbond_distance_HA
_geom_hbond_angle_DHA
_geom_hbond_publ_flag
N1 H1 N4 2_656 2.954(6) 0.860 2.130 160.4 no
N3 H3 N2 2_665 2.976(6) 0.860 2.126 169.8 no

loop_
_geom_torsion_atom_site_label_1
_geom_torsion_atom_site_label_2
_geom_torsion_atom_site_label_3
_geom_torsion_atom_site_label_4
_geom_torsion
_geom_torsion_publ_flag
C1 N1 C16 C7 0.0(5) no
C1 N1 C16 C15 179.6(4) no
C16 N1 C1 C2 179.8(4) no
C16 N1 C1 C6 -0.9(5) no
C24 N3 C39 C30 -0.6(6) no
C24 N3 C39 C38 178.3(5) no
C39 N3 C24 C25 -178.5(5) no
C39 N3 C24 C29 -0.3(6) no
N1 C1 C2 C3 177.4(4) no
N1 C1 C6 C5 -176.2(3) no
N1 C1 C6 C7 1.3(5) no
C2 C1 C6 C5 3.2(6) no
C2 C1 C6 C7 -179.3(4) no
C6 C1 C2 C3 -1.8(6) no
C1 C2 C3 C4 0.0(7) no
C2 C3 C4 C5 0.4(7) no
C3 C4 C5 C6 1.0(7) no
C4 C5 C6 C1 -2.7(6) no
C4 C5 C6 C7 -179.2(4) no
C1 C6 C7 C8 177.7(4) no
C1 C6 C7 C16 -1.3(4) no
C5 C6 C7 C8 -5.5(8) no
C5 C6 C7 C16 175.5(5) no
C6 C7 C8 C9 178.6(4) no
C6 C7 C8 C18 -5.2(7) no
C6 C7 C16 N1 0.8(5) no
C6 C7 C16 C15 -178.8(4) no
C8 C7 C16 N1 -178.4(4) no
C8 C7 C16 C15 2.1(6) no
C16 C7 C8 C9 -2.5(6) no
C16 C7 C8 C18 173.7(4) no
C7 C8 C9 C10 1.4(6) no
C7 C8 C9 C17 179.6(4) no
C7 C8 C18 C19 118.6(4) no
C7 C8 C18 C23 -61.4(6) no
C9 C8 C18 C19 -65.4(6) no
C9 C8 C18 C23 114.6(5) no
C18 C8 C9 C10 -174.7(4) no
C18 C8 C9 C17 3.5(6) no
C8 C9 C10 C11 178.2(4) no
C8 C9 C10 C15 0.3(6) no
C17 C9 C10 C11 0.0(6) no
C17 C9 C10 C15 -177.9(4) no
C9 C10 C11 C12 -179.0(4) no
C9 C10 C15 C14 178.4(4) no
C9 C10 C15 C16 -0.9(6) no
C11 C10 C15 C14 0.4(6) no
C11 C10 C15 C16 -178.9(4) no
C15 C10 C11 C12 -1.1(6) no
C10 C11 C12 C13 1.4(7) no
C11 C12 C13 C14 -0.9(7) no
C12 C13 C14 C15 0.2(7) no
C13 C14 C15 C10 0.1(6) no
C13 C14 C15 C16 179.3(4) no
C10 C15 C16 N1 -179.8(4) no
C10 C15 C16 C7 -0.3(6) no
C14 C15 C16 N1 1.0(7) no
C14 C15 C16 C7 -179.5(4) no
C8 C18 C19 C20 179.2(4) no
C8 C18 C23 C22 -179.5(4) no
C19 C18 C23 C22 0.5(7) no
C23 C18 C19 C20 -0.8(7) no
C18 C19 C20 C21 0.7(7) no
C19 C20 C21 C22 -0.3(8) no
C20 C21 C22 C23 0.1(8) no
C21 C22 C23 C18 -0.2(7) no
N3 C24 C25 C26 175.6(5) no
N3 C24 C29 C28 -175.5(4) no
N3 C24 C29 C30 1.0(6) no
C25 C24 C29 C28 2.8(8) no
C25 C24 C29 C30 179.4(5) no
C29 C24 C25 C26 -2.3(8) no
C24 C25 C26 C27 0.3(8) no
C25 C26 C27 C28 1.1(9) no
C26 C27 C28 C29 -0.7(8) no
C27 C28 C29 C24 -1.2(8) no
C27 C28 C29 C30 -176.5(5) no
C24 C29 C30 C31 179.6(5) no
C24 C29 C30 C39 -1.4(6) no
C28 C29 C30 C31 -4.8(11) no
C28 C29 C30 C39 174.3(6) no
C29 C30 C31 C32 176.0(5) no
C29 C30 C31 C41 -4.1(9) no
C29 C30 C39 N3 1.2(6) no
C29 C30 C39 C38 -177.7(4) no
C31 C30 C39 N3 -179.5(4) no
C31 C30 C39 C38 1.6(8) no
C39 C30 C31 C32 -3.0(7) no
C39 C30 C31 C41 176.9(4) no
C30 C31 C32 C33 2.8(7) no
C30 C31 C32 C40 -180.0(4) no
C30 C31 C41 C42 -58.1(6) no
C30 C31 C41 C46 120.9(5) no
C32 C31 C41 C42 121.8(5) no
C32 C31 C41 C46 -59.2(6) no
C41 C31 C32 C33 -177.0(4) no
C41 C31 C32 C40 0.2(7) no
C31 C32 C33 C34 178.2(5) no
C31 C32 C33 C38 -1.1(7) no
C40 C32 C33 C34 0.8(7) no
C40 C32 C33 C38 -178.5(4) no
C32 C33 C34 C35 -179.0(5) no
C32 C33 C38 C37 178.8(4) no
C32 C33 C38 C39 -0.4(7) no
C34 C33 C38 C37 -0.5(7) no
C34 C33 C38 C39 -179.7(4) no
C38 C33 C34 C35 0.3(7) no
C33 C34 C35 C36 0.3(8) no
C34 C35 C36 C37 -0.8(8) no
C35 C36 C37 C38 0.7(8) no
C36 C37 C38 C33 -0.0(8) no
C36 C37 C38 C39 179.2(5) no
C33 C38 C39 N3 -178.6(4) no
C33 C38 C39 C30 0.1(7) no
C37 C38 C39 N3 2.3(8) no
C37 C38 C39 C30 -179.1(5) no
C31 C41 C42 C43 177.8(3) no
C31 C41 C46 C45 -177.3(3) no
C42 C41 C46 C45 1.7(6) no
C46 C41 C42 C43 -1.2(6) no
C41 C42 C43 C44 0.6(6) no
C42 C43 C44 C45 -0.3(7) no
C43 C44 C45 C46 0.8(7) no
C44 C45 C46 C41 -1.4(6) no
